data_1504624
loop_
_publ_author_name
'Sasaki, Michiko'
'Hashimoto, Azusa'
'Tanaka, Koudai'
'Kawahata, Masatoshi'
'Yamaguchi, Kentaro'
'Takeda, Kei'

_publ_section_title
;
 Diastereoselective Brook rearrangement-mediated [3+4] annulation:
 application to a formal synthesis of (+)-laurallene.
;
_journal_issue 9
_journal_name_full 'Organic letters'
_journal_page_first 1803
_journal_page_last 1805
_journal_paper_doi 10.1021/ol8003595
_journal_volume 10
_journal_year 2008
_chemical_formula_moiety 'C26 H42 O5 Si2'
_chemical_formula_sum 'C26 H42 O5 Si2'
_chemical_formula_weight 490.78
_chemical_name_systematic
; 
 ? 
;
_space_group_IT_number 14
_symmetry_cell_setting monoclinic
_symmetry_space_group_name_Hall '-P 2ybc'
_symmetry_space_group_name_H-M 'P 1 21/c 1'
_atom_sites_solution_hydrogens geom
_atom_sites_solution_primary direct
_atom_sites_solution_secondary difmap
_audit_creation_method SHELXL-97
_cell_angle_alpha 90.00
_cell_angle_beta 104.882(2)
_cell_angle_gamma 90.00
_cell_formula_units_Z 4
_cell_length_a 14.0993(17)
_cell_length_b 16.560(2)
_cell_length_c 12.0918(15)
_cell_measurement_reflns_used 2453
_cell_measurement_temperature 150
_cell_measurement_theta_max 23.56
_cell_measurement_theta_min 2.33
_cell_volume 2728.5(6)
_computing_cell_refinement 'Bruker SMART'
_computing_data_collection 'Bruker SMART'
_computing_data_reduction 'Bruker SAINT'
_computing_molecular_graphics 'ORTEP-3 (Farrugia, 1997)'
_computing_publication_material 'SHELXL-97 (Sheldrick, 1997)'
_computing_structure_refinement 'SHELXL-97 (Sheldrick, 1997)'
_computing_structure_solution 'SHELXS-97 (Sheldrick, 1990)'
_diffrn_ambient_temperature 150
_diffrn_measured_fraction_theta_full 0.988
_diffrn_measured_fraction_theta_max 0.988
_diffrn_measurement_device_type 'CCD area detector'
_diffrn_measurement_method 'phi and omega scans'
_diffrn_radiation_monochromator graphite
_diffrn_radiation_source 'fine-focus sealed tube'
_diffrn_radiation_type MoK\a
_diffrn_radiation_wavelength 0.71073
_diffrn_reflns_av_R_equivalents 0.0532
_diffrn_reflns_av_sigmaI/netI 0.0723
_diffrn_reflns_limit_h_max 17
_diffrn_reflns_limit_h_min -18
_diffrn_reflns_limit_k_max 21
_diffrn_reflns_limit_k_min -21
_diffrn_reflns_limit_l_max 11
_diffrn_reflns_limit_l_min -15
_diffrn_reflns_number 16180
_diffrn_reflns_theta_full 27.56
_diffrn_reflns_theta_max 27.56
_diffrn_reflns_theta_min 1.49
_exptl_absorpt_coefficient_mu 0.162
_exptl_absorpt_correction_type none
_exptl_crystal_colour colourless
_exptl_crystal_density_diffrn 1.195
_exptl_crystal_density_method 'not measured'
_exptl_crystal_description prismatic
_exptl_crystal_F_000 1064
_exptl_crystal_size_max 0.50
_exptl_crystal_size_mid 0.50
_exptl_crystal_size_min 0.10
_refine_diff_density_max 0.345
_refine_diff_density_min -0.284
_refine_diff_density_rms 0.063
_refine_ls_extinction_method none
_refine_ls_goodness_of_fit_ref 1.023
_refine_ls_hydrogen_treatment constr
_refine_ls_matrix_type full
_refine_ls_number_parameters 306
_refine_ls_number_reflns 6222
_refine_ls_number_restraints 0
_refine_ls_restrained_S_all 1.023
_refine_ls_R_factor_all 0.0812
_refine_ls_R_factor_gt 0.0487
_refine_ls_shift/su_max 0.001
_refine_ls_shift/su_mean 0.000
_refine_ls_structure_factor_coef Fsqd
_refine_ls_weighting_details 'calc w=1/[\s^2^(Fo^2^)+(0.0545P)^2^+0.8802P] where P=(Fo^2^+2Fc^2^)/3'
_refine_ls_weighting_scheme calc
_refine_ls_wR_factor_gt 0.1157
_refine_ls_wR_factor_ref 0.1310
_reflns_number_gt 4257
_reflns_number_total 6222
_reflns_threshold_expression >2sigma(I)
_cod_data_source_file ol8003595-file001.cif
_cod_data_source_block KDT-V-849B
_cod_depositor_comments
;
The following automatic conversions were performed:
'_atom_site_symetry_multiplicity' tag replaced with
'_atom_site_symmetry_multiplicity'.

Automatic conversion script
Id: cif_correct_tags 1440 2010-10-19 06:21:57Z saulius 

The following automatic conversions were performed:

'_symmetry_cell_setting' value 'Monoclinic' changed to 'monoclinic'
according to /home/saulius/struct/CIF-dictionaries/cif_core.dic
dictionary named 'cif_core.dic' version 2.4.1 from 2010-06-29.

Automatic conversion script
Id: cif_fix_values 1715 2011-07-08 13:25:40Z adriana 
;
_cod_original_cell_volume 2728.6(6)
_cod_original_sg_symbol_H-M 'P2(1)/c  '
_cod_database_code 1504624

loop_
_symmetry_equiv_pos_as_xyz
'x, y, z'
'-x, y+1/2, -z+1/2'
'-x, -y, -z'
'x, -y-1/2, z-1/2'

loop_
_atom_site_label
_atom_site_type_symbol
_atom_site_fract_x
_atom_site_fract_y
_atom_site_fract_z
_atom_site_U_iso_or_equiv
_atom_site_adp_type
_atom_site_occupancy
_atom_site_symmetry_multiplicity
_atom_site_calc_flag
_atom_site_refinement_flags
Si2 Si 0.79352(4) 0.16506(3) 0.12467(5) 0.02162(15) Uani 1 1 d .
Si1 Si 1.19357(4) 0.04691(3) 0.39203(5) 0.02124(14) Uani 1 1 d .
O2 O 1.17611(10) 0.17898(9) 0.11582(12) 0.0257(3) Uani 1 1 d .
O1 O 1.13386(10) 0.13331(8) 0.35309(11) 0.0239(3) Uani 1 1 d .
O4 O 1.29031(11) 0.17143(9) -0.04038(14) 0.0337(4) Uani 1 1 d .
C18 C 0.70017(14) 0.18749(12) -0.01338(17) 0.0213(4) Uani 1 1 d .
C1 C 1.07381(14) 0.15140(11) 0.24603(16) 0.0200(4) Uani 1 1 d .
O3 O 1.04920(12) 0.34474(9) 0.17498(14) 0.0401(4) Uani 1 1 d .
O5 O 1.40436(11) 0.06685(9) -0.01708(15) 0.0376(4) Uani 1 1 d .
C4 C 0.94698(14) 0.16890(12) 0.00004(17) 0.0207(4) Uani 1 1 d .
H4 H 0.8908 0.1658 -0.0698 0.025 Uiso 1 1 calc R
C6 C 1.13178(14) 0.16899(12) -0.00436(17) 0.0224(4) Uani 1 1 d .
H6 H 1.1225 0.2233 -0.0417 0.027 Uiso 1 1 calc R
C8 C 0.96686(14) 0.25924(11) 0.02296(17) 0.0221(4) Uani 1 1 d .
H8A H 0.9858 0.2830 -0.0434 0.026 Uiso 1 1 calc R
H8B H 0.9050 0.2855 0.0280 0.026 Uiso 1 1 calc R
C23 C 0.66531(15) 0.26540(12) -0.04382(18) 0.0259(5) Uani 1 1 d .
H23 H 0.6905 0.3091 0.0061 0.031 Uiso 1 1 calc R
C3 C 0.91211(14) 0.12575(12) 0.09505(16) 0.0207(4) Uani 1 1 d .
H3 H 0.8959 0.0697 0.0656 0.025 Uiso 1 1 calc R
C7 C 1.12014(14) 0.21498(11) 0.18643(17) 0.0219(4) Uani 1 1 d .
H7 H 1.1690 0.2436 0.2488 0.026 Uiso 1 1 calc R
C2 C 0.98760(14) 0.11472(12) 0.20747(17) 0.0209(4) Uani 1 1 d .
H2 H 0.9714 0.0762 0.2579 0.025 Uiso 1 1 calc R
C20 C 0.59053(16) 0.14057(14) -0.19142(19) 0.0327(5) Uani 1 1 d .
H20 H 0.5654 0.0974 -0.2422 0.039 Uiso 1 1 calc R
C21 C 0.55755(15) 0.21819(14) -0.21896(19) 0.0308(5) Uani 1 1 d .
H21 H 0.5094 0.2286 -0.2884 0.037 Uiso 1 1 calc R
C9 C 1.04563(15) 0.27911(12) 0.13012(18) 0.0241(4) Uani 1 1 d .
C5 C 1.03378(14) 0.12519(12) -0.03157(18) 0.0243(4) Uani 1 1 d .
H5A H 1.0436 0.0725 0.0085 0.029 Uiso 1 1 calc R
H5B H 1.0144 0.1138 -0.1147 0.029 Uiso 1 1 calc R
C19 C 0.66069(15) 0.12540(13) -0.08918(19) 0.0272(5) Uani 1 1 d .
H19 H 0.6821 0.0715 -0.0707 0.033 Uiso 1 1 calc R
C22 C 0.59500(15) 0.28066(13) -0.14489(19) 0.0300(5) Uani 1 1 d .
H22 H 0.5724 0.3343 -0.1633 0.036 Uiso 1 1 calc R
C24 C 1.20555(15) 0.12198(13) -0.04889(19) 0.0269(5) Uani 1 1 d .
H24A H 1.2241 0.0721 -0.0034 0.032 Uiso 1 1 calc R
H24B H 1.1768 0.1065 -0.1297 0.032 Uiso 1 1 calc R
C10 C 1.12442(16) -0.01510(14) 0.4720(2) 0.0352(5) Uani 1 1 d .
H10A H 1.0638 -0.0346 0.4194 0.042 Uiso 1 1 calc R
H10B H 1.1082 0.0178 0.5320 0.042 Uiso 1 1 calc R
H10C H 1.1646 -0.0612 0.5069 0.042 Uiso 1 1 calc R
C17 C 0.74557(16) 0.08291(14) 0.20074(19) 0.0326(5) Uani 1 1 d .
H17C H 0.7983 0.0632 0.2646 0.039 Uiso 1 1 calc R
H17B H 0.7214 0.0384 0.1475 0.039 Uiso 1 1 calc R
H17A H 0.6918 0.1039 0.2301 0.039 Uiso 1 1 calc R
C12 C 1.31531(14) 0.07741(12) 0.48822(19) 0.0261(5) Uani 1 1 d .
C16 C 0.81672(17) 0.25666(14) 0.21662(19) 0.0340(5) Uani 1 1 d .
H16C H 0.8697 0.2457 0.2852 0.041 Uiso 1 1 calc R
H16B H 0.7569 0.2711 0.2392 0.041 Uiso 1 1 calc R
H16A H 0.8358 0.3015 0.1740 0.041 Uiso 1 1 calc R
C25 C 1.36228(17) 0.13337(14) -0.0824(2) 0.0371(6) Uani 1 1 d .
H25B H 1.3327 0.1155 -0.1619 0.045 Uiso 1 1 calc R
H25A H 1.4145 0.1729 -0.0843 0.045 Uiso 1 1 calc R
C14 C 1.37553(17) 0.12519(15) 0.4218(2) 0.0416(6) Uani 1 1 d .
H14A H 1.3383 0.1728 0.3869 0.050 Uiso 1 1 calc R
H14B H 1.3894 0.0910 0.3618 0.050 Uiso 1 1 calc R
H14C H 1.4374 0.1425 0.4742 0.050 Uiso 1 1 calc R
C13 C 1.29835(17) 0.13030(15) 0.5862(2) 0.0379(6) Uani 1 1 d .
H13A H 1.2570 0.1011 0.6267 0.046 Uiso 1 1 calc R
H13B H 1.2656 0.1805 0.5546 0.046 Uiso 1 1 calc R
H13C H 1.3616 0.1429 0.6396 0.046 Uiso 1 1 calc R
C11 C 1.20696(18) -0.00670(14) 0.2622(2) 0.0382(6) Uani 1 1 d .
H11A H 1.2343 0.0303 0.2151 0.046 Uiso 1 1 calc R
H11B H 1.1426 -0.0258 0.2182 0.046 Uiso 1 1 calc R
H11C H 1.2512 -0.0529 0.2848 0.046 Uiso 1 1 calc R
C15 C 1.37301(16) 0.00156(15) 0.5400(2) 0.0411(6) Uani 1 1 d .
H15A H 1.3831 -0.0331 0.4784 0.049 Uiso 1 1 calc R
H15B H 1.3359 -0.0281 0.5852 0.049 Uiso 1 1 calc R
H15C H 1.4368 0.0176 0.5895 0.049 Uiso 1 1 calc R
C26 C 1.4613(2) 0.08845(18) 0.0935(3) 0.0535(7) Uani 1 1 d .
H26A H 1.4187 0.1122 0.1373 0.064 Uiso 1 1 calc R
H26B H 1.5113 0.1279 0.0865 0.064 Uiso 1 1 calc R
H26C H 1.4934 0.0402 0.1330 0.064 Uiso 1 1 calc R

loop_
_atom_site_aniso_label
_atom_site_aniso_U_11
_atom_site_aniso_U_22
_atom_site_aniso_U_33
_atom_site_aniso_U_23
_atom_site_aniso_U_13
_atom_site_aniso_U_12
Si2 0.0193(3) 0.0268(3) 0.0174(3) -0.0020(2) 0.0023(2) 0.0022(2)
Si1 0.0207(3) 0.0207(3) 0.0202(3) 0.0018(2) 0.0013(2) 0.0020(2)
O2 0.0201(7) 0.0338(8) 0.0232(8) 0.0005(6) 0.0054(6) 0.0038(6)
O1 0.0257(7) 0.0246(7) 0.0168(7) 0.0003(6) -0.0028(6) 0.0064(6)
O4 0.0292(8) 0.0267(8) 0.0522(11) 0.0033(7) 0.0230(8) 0.0009(7)
C18 0.0165(10) 0.0266(10) 0.0213(10) -0.0005(8) 0.0056(8) 0.0018(8)
C1 0.0232(10) 0.0204(10) 0.0147(9) 0.0011(8) 0.0015(8) 0.0074(8)
O3 0.0495(11) 0.0241(8) 0.0384(10) -0.0064(7) -0.0036(8) 0.0083(7)
O5 0.0280(9) 0.0331(9) 0.0491(11) -0.0081(8) 0.0053(8) 0.0040(7)
C4 0.0213(10) 0.0221(10) 0.0164(10) 0.0000(8) 0.0009(8) 0.0016(8)
C6 0.0249(11) 0.0229(10) 0.0196(10) 0.0024(8) 0.0065(8) 0.0038(8)
C8 0.0217(10) 0.0195(10) 0.0227(10) 0.0038(8) 0.0016(8) 0.0035(8)
C23 0.0232(11) 0.0263(11) 0.0266(11) -0.0020(9) 0.0031(9) 0.0009(9)
C3 0.0206(10) 0.0218(10) 0.0178(10) 0.0002(8) 0.0016(8) 0.0006(8)
C7 0.0206(10) 0.0218(10) 0.0204(10) -0.0018(8) 0.0000(8) 0.0015(8)
C2 0.0221(10) 0.0225(10) 0.0186(10) 0.0054(8) 0.0059(8) 0.0052(8)
C20 0.0296(12) 0.0382(13) 0.0252(12) -0.0062(10) -0.0022(10) -0.0057(10)
C21 0.0203(11) 0.0454(13) 0.0235(11) 0.0067(10) 0.0000(9) -0.0016(10)
C9 0.0277(11) 0.0223(10) 0.0215(10) 0.0019(9) 0.0052(9) 0.0004(9)
C5 0.0242(11) 0.0255(11) 0.0234(11) -0.0017(8) 0.0064(9) -0.0002(8)
C19 0.0257(11) 0.0260(11) 0.0270(11) -0.0021(9) 0.0013(9) 0.0014(9)
C22 0.0245(11) 0.0310(12) 0.0332(12) 0.0091(10) 0.0050(9) 0.0042(9)
C24 0.0259(11) 0.0266(11) 0.0303(12) 0.0011(9) 0.0113(9) 0.0004(9)
C10 0.0297(12) 0.0362(13) 0.0377(13) 0.0048(11) 0.0050(10) -0.0075(10)
C17 0.0290(12) 0.0426(13) 0.0278(12) 0.0048(10) 0.0103(10) 0.0030(10)
C12 0.0195(10) 0.0266(11) 0.0306(12) 0.0066(9) 0.0037(9) 0.0011(8)
C16 0.0342(13) 0.0405(13) 0.0246(12) -0.0095(10) 0.0026(10) 0.0078(10)
C25 0.0335(13) 0.0425(14) 0.0419(15) 0.0026(11) 0.0216(11) 0.0047(11)
C14 0.0303(13) 0.0416(14) 0.0543(17) 0.0109(12) 0.0132(12) -0.0050(11)
C13 0.0283(12) 0.0474(15) 0.0318(13) -0.0057(11) -0.0038(10) -0.0067(11)
C11 0.0494(15) 0.0342(13) 0.0295(12) -0.0011(10) 0.0074(11) 0.0108(11)
C15 0.0248(12) 0.0413(14) 0.0503(16) 0.0163(12) -0.0030(11) 0.0059(11)
C26 0.0398(15) 0.0586(18) 0.0545(18) -0.0058(15) -0.0017(13) 0.0010(13)

loop_
_atom_type_symbol
_atom_type_description
_atom_type_scat_dispersion_real
_atom_type_scat_dispersion_imag
_atom_type_scat_source
C C 0.0033 0.0016 'International Tables Vol C Tables 4.2.6.8 and 6.1.1.4'
H H 0.0000 0.0000 'International Tables Vol C Tables 4.2.6.8 and 6.1.1.4'
O O 0.0106 0.0060 'International Tables Vol C Tables 4.2.6.8 and 6.1.1.4'
Si Si 0.0817 0.0704 'International Tables Vol C Tables 4.2.6.8 and 6.1.1.4'

loop_
_geom_angle_atom_site_label_1
_geom_angle_atom_site_label_2
_geom_angle_atom_site_label_3
_geom_angle
C16 Si2 C17 109.32(11)
C16 Si2 C18 110.22(10)
C17 Si2 C18 108.83(10)
C16 Si2 C3 111.21(10)
C17 Si2 C3 106.82(9)
C18 Si2 C3 110.35(9)
O1 Si1 C10 109.18(9)
O1 Si1 C11 109.02(9)
C10 Si1 C11 111.00(12)
O1 Si1 C12 105.02(8)
C10 Si1 C12 110.24(10)
C11 Si1 C12 112.17(11)
C7 O2 C6 119.18(14)
C1 O1 Si1 126.38(12)
C25 O4 C24 112.78(16)
C19 C18 C23 117.01(19)
C19 C18 Si2 120.57(15)
C23 C18 Si2 122.40(15)
C2 C1 O1 120.82(18)
C2 C1 C7 128.08(18)
O1 C1 C7 111.10(16)
C25 O5 C26 112.95(19)
C3 C4 C8 113.39(16)
C3 C4 C5 113.03(16)
C8 C4 C5 112.35(16)
C3 C4 H4 105.7
C8 C4 H4 105.7
C5 C4 H4 105.7
O2 C6 C24 105.09(16)
O2 C6 C5 114.16(16)
C24 C6 C5 110.43(16)
O2 C6 H6 109.0
C24 C6 H6 109.0
C5 C6 H6 109.0
C9 C8 C4 115.30(16)
C9 C8 H8A 108.4
C4 C8 H8A 108.4
C9 C8 H8B 108.4
C4 C8 H8B 108.4
H8A C8 H8B 107.5
C22 C23 C18 121.7(2)
C22 C23 H23 119.2
C18 C23 H23 119.2
C2 C3 C4 116.31(16)
C2 C3 Si2 108.75(13)
C4 C3 Si2 116.41(13)
C2 C3 H3 104.6
C4 C3 H3 104.6
Si2 C3 H3 104.6
O2 C7 C1 111.40(15)
O2 C7 C9 116.43(17)
C1 C7 C9 111.37(16)
O2 C7 H7 105.6
C1 C7 H7 105.6
C9 C7 H7 105.6
C1 C2 C3 129.07(18)
C1 C2 H2 115.5
C3 C2 H2 115.5
C21 C20 C19 120.1(2)
C21 C20 H20 120.0
C19 C20 H20 120.0
C20 C21 C22 119.5(2)
C20 C21 H21 120.2
C22 C21 H21 120.2
O3 C9 C8 121.14(18)
O3 C9 C7 118.72(19)
C8 C9 C7 120.10(17)
C6 C5 C4 117.04(16)
C6 C5 H5A 108.0
C4 C5 H5A 108.0
C6 C5 H5B 108.0
C4 C5 H5B 108.0
H5A C5 H5B 107.3
C18 C19 C20 121.5(2)
C18 C19 H19 119.2
C20 C19 H19 119.2
C23 C22 C21 120.2(2)
C23 C22 H22 119.9
C21 C22 H22 119.9
O4 C24 C6 108.64(16)
O4 C24 H24A 110.0
C6 C24 H24A 110.0
O4 C24 H24B 110.0
C6 C24 H24B 110.0
H24A C24 H24B 108.3
Si1 C10 H10A 109.5
Si1 C10 H10B 109.5
H10A C10 H10B 109.5
Si1 C10 H10C 109.5
H10A C10 H10C 109.5
H10B C10 H10C 109.5
Si2 C17 H17C 109.5
Si2 C17 H17B 109.5
H17C C17 H17B 109.5
Si2 C17 H17A 109.5
H17C C17 H17A 109.5
H17B C17 H17A 109.5
C14 C12 C15 109.21(18)
C14 C12 C13 109.03(19)
C15 C12 C13 108.73(19)
C14 C12 Si1 110.86(16)
C15 C12 Si1 109.62(15)
C13 C12 Si1 109.36(14)
Si2 C16 H16C 109.5
Si2 C16 H16B 109.5
H16C C16 H16B 109.5
Si2 C16 H16A 109.5
H16C C16 H16A 109.5
H16B C16 H16A 109.5
O5 C25 O4 113.19(19)
O5 C25 H25B 108.9
O4 C25 H25B 108.9
O5 C25 H25A 108.9
O4 C25 H25A 108.9
H25B C25 H25A 107.8
C12 C14 H14A 109.5
C12 C14 H14B 109.5
H14A C14 H14B 109.5
C12 C14 H14C 109.5
H14A C14 H14C 109.5
H14B C14 H14C 109.5
C12 C13 H13A 109.5
C12 C13 H13B 109.5
H13A C13 H13B 109.5
C12 C13 H13C 109.5
H13A C13 H13C 109.5
H13B C13 H13C 109.5
Si1 C11 H11A 109.5
Si1 C11 H11B 109.5
H11A C11 H11B 109.5
Si1 C11 H11C 109.5
H11A C11 H11C 109.5
H11B C11 H11C 109.5
C12 C15 H15A 109.5
C12 C15 H15B 109.5
H15A C15 H15B 109.5
C12 C15 H15C 109.5
H15A C15 H15C 109.5
H15B C15 H15C 109.5
O5 C26 H26A 109.5
O5 C26 H26B 109.5
H26A C26 H26B 109.5
O5 C26 H26C 109.5
H26A C26 H26C 109.5
H26B C26 H26C 109.5

loop_
_geom_bond_atom_site_label_1
_geom_bond_atom_site_label_2
_geom_bond_distance
Si2 C16 1.859(2)
Si2 C17 1.864(2)
Si2 C18 1.878(2)
Si2 C3 1.912(2)
Si1 O1 1.6656(14)
Si1 C10 1.851(2)
Si1 C11 1.855(2)
Si1 C12 1.878(2)
O2 C7 1.433(2)
O2 C6 1.436(2)
O1 C1 1.385(2)
O4 C25 1.396(3)
O4 C24 1.431(2)
C18 C19 1.395(3)
C18 C23 1.396(3)
C1 C2 1.331(3)
C1 C7 1.515(3)
O3 C9 1.210(2)
O5 C25 1.396(3)
O5 C26 1.417(3)
C4 C3 1.537(3)
C4 C8 1.534(3)
C4 C5 1.552(3)
C4 H4 1.0000
C6 C24 1.505(3)
C6 C5 1.520(3)
C6 H6 1.0000
C8 C9 1.510(3)
C8 H8A 0.9900
C8 H8B 0.9900
C23 C22 1.385(3)
C23 H23 0.9500
C3 C2 1.507(3)
C3 H3 1.0000
C7 C9 1.526(3)
C7 H7 1.0000
C2 H2 0.9500
C20 C21 1.378(3)
C20 C19 1.394(3)
C20 H20 0.9500
C21 C22 1.381(3)
C21 H21 0.9500
C5 H5A 0.9900
C5 H5B 0.9900
C19 H19 0.9500
C22 H22 0.9500
C24 H24A 0.9900
C24 H24B 0.9900
C10 H10A 0.9800
C10 H10B 0.9800
C10 H10C 0.9800
C17 H17C 0.9800
C17 H17B 0.9800
C17 H17A 0.9800
C12 C14 1.530(3)
C12 C15 1.540(3)
C12 C13 1.540(3)
C16 H16C 0.9800
C16 H16B 0.9800
C16 H16A 0.9800
C25 H25B 0.9900
C25 H25A 0.9900
C14 H14A 0.9800
C14 H14B 0.9800
C14 H14C 0.9800
C13 H13A 0.9800
C13 H13B 0.9800
C13 H13C 0.9800
C11 H11A 0.9800
C11 H11B 0.9800
C11 H11C 0.9800
C15 H15A 0.9800
C15 H15B 0.9800
C15 H15C 0.9800
C26 H26A 0.9800
C26 H26B 0.9800
C26 H26C 0.9800

loop_
_geom_torsion_atom_site_label_1
_geom_torsion_atom_site_label_2
_geom_torsion_atom_site_label_3
_geom_torsion_atom_site_label_4
_geom_torsion
C10 Si1 O1 C1 -100.29(17)
C11 Si1 O1 C1 21.12(19)
C12 Si1 O1 C1 141.50(16)
C16 Si2 C18 C19 -170.94(16)
C17 Si2 C18 C19 -51.07(19)
C3 Si2 C18 C19 65.84(18)
C16 Si2 C18 C23 7.4(2)
C17 Si2 C18 C23 127.28(17)
C3 Si2 C18 C23 -115.81(17)
Si1 O1 C1 C2 69.1(2)
Si1 O1 C1 C7 -111.02(16)
C7 O2 C6 C24 -173.98(15)
C7 O2 C6 C5 -52.8(2)
C3 C4 C8 C9 60.9(2)
C5 C4 C8 C9 -68.8(2)
C19 C18 C23 C22 -0.3(3)
Si2 C18 C23 C22 -178.67(16)
C8 C4 C3 C2 -70.5(2)
C5 C4 C3 C2 58.8(2)
C8 C4 C3 Si2 59.72(19)
C5 C4 C3 Si2 -170.92(13)
C16 Si2 C3 C2 52.96(16)
C17 Si2 C3 C2 -66.25(15)
C18 Si2 C3 C2 175.60(13)
C16 Si2 C3 C4 -80.76(17)
C17 Si2 C3 C4 160.03(15)
C18 Si2 C3 C4 41.88(17)
C6 O2 C7 C1 96.67(19)
C6 O2 C7 C9 -32.5(2)
C2 C1 C7 O2 -87.6(2)
O1 C1 C7 O2 92.47(18)
C2 C1 C7 C9 44.2(3)
O1 C1 C7 C9 -135.71(17)
O1 C1 C2 C3 179.79(18)
C7 C1 C2 C3 -0.1(3)
C4 C3 C2 C1 16.2(3)
Si2 C3 C2 C1 -117.6(2)
C19 C20 C21 C22 0.4(3)
C4 C8 C9 O3 -158.6(2)
C4 C8 C9 C7 19.0(3)
O2 C7 C9 O3 -125.9(2)
C1 C7 C9 O3 104.8(2)
O2 C7 C9 C8 56.4(2)
C1 C7 C9 C8 -72.8(2)
O2 C6 C5 C4 66.6(2)
C24 C6 C5 C4 -175.30(17)
C3 C4 C5 C6 -113.72(19)
C8 C4 C5 C6 16.2(2)
C23 C18 C19 C20 0.8(3)
Si2 C18 C19 C20 179.25(17)
C21 C20 C19 C18 -0.9(3)
C18 C23 C22 C21 -0.2(3)
C20 C21 C22 C23 0.1(3)
C25 O4 C24 C6 -178.62(18)
O2 C6 C24 O4 -66.8(2)
C5 C6 C24 O4 169.64(17)
O1 Si1 C12 C14 -65.35(17)
C10 Si1 C12 C14 177.17(16)
C11 Si1 C12 C14 52.93(19)
O1 Si1 C12 C15 174.01(15)
C10 Si1 C12 C15 56.53(19)
C11 Si1 C12 C15 -67.71(18)
O1 Si1 C12 C13 54.90(16)
C10 Si1 C12 C13 -62.58(18)
C11 Si1 C12 C13 173.17(15)
C26 O5 C25 O4 -67.7(3)
C24 O4 C25 O5 -66.5(3)
